data_7721187
loop_
_publ_author_name
'Jacobs, Frederick J. F.'
'Fourie, Eleanor'
'Brink, Alice'

_publ_section_title
;
 Engineering the rhenium metalation of phenanthroline imino complexes for
 variable structure activity relationships.
;
_journal_name_full 'Dalton transactions (Cambridge, England : 2003)'
_journal_paper_doi 10.1039/d6dt00636a
_journal_year 2026
_chemical_formula_moiety 'C46 H28 N6 O8 Re2, 1.437(C3 H7 N O), 0.563(H2 O1)'
_chemical_formula_sum 'C50.31 H39.19 N7.43 O10 Re2'
_chemical_formula_weight 1280.28
_chemical_name_common fac-[Re(CO)3(Phen5MeSal)]2
_chemical_name_systematic fac-bis{2-([1,10-Phenanthrolin-5-ylimino]methyl)phenol-N,N'}-hexacarbonyl-di-rhenium(I)]
_space_group_crystal_system monoclinic
_space_group_IT_number 14
_space_group_name_Hall '-P 2ybc'
_space_group_name_H-M_alt 'P 1 21/c 1'
_atom_sites_solution_hydrogens mixed
_atom_sites_solution_primary dual
_audit_creation_date 2023-12-07
_audit_creation_method
;
Olex2 1.5
(compiled 2023.08.24 svn.re1ec1418 for OlexSys, GUI svn.r6817)
;
_audit_update_record
;
2026-06-02 deposited with the CCDC.	2026-06-15 downloaded from the CCDC.
;
_cell_angle_alpha 90
_cell_angle_beta 102.8830(10)
_cell_angle_gamma 90
_cell_formula_units_Z 2
_cell_length_a 10.0739(4)
_cell_length_b 21.6296(8)
_cell_length_c 11.0985(4)
_cell_measurement_reflns_used 59425
_cell_measurement_temperature 100.00
_cell_measurement_theta_max 0.7457
_cell_measurement_theta_min 0.6345
_cell_volume 2357.43(15)
_computing_cell_refinement 'APEX5 (Bruker, 2016)'
_computing_molecular_graphics 'Olex2 1.5 (Dolomanov et al., 2009)'
_computing_publication_material 'Olex2 1.5 (Dolomanov et al., 2009)'
_computing_structure_refinement 'SHELXL 2018/3 (Sheldrick, 2015)'
_computing_structure_solution 'SHELXT 2018/2 (Sheldrick, 2018)'
_diffrn_ambient_temperature 100.00
_diffrn_measured_fraction_theta_full 0.998
_diffrn_measured_fraction_theta_max 0.997
_diffrn_measurement_device_type 'Bruker D8 Venture 4K Kappa Photon III C28 diffractometer'
_diffrn_measurement_method 'phi and omega scans'
_diffrn_radiation_type MoK\a
_diffrn_radiation_wavelength 0.71073
_diffrn_reflns_av_R_equivalents 0.0561
_diffrn_reflns_av_unetI/netI 0.0236
_diffrn_reflns_Laue_measured_fraction_full 0.998
_diffrn_reflns_Laue_measured_fraction_max 0.997
_diffrn_reflns_limit_h_max 13
_diffrn_reflns_limit_h_min -12
_diffrn_reflns_limit_k_max 28
_diffrn_reflns_limit_k_min -28
_diffrn_reflns_limit_l_max 14
_diffrn_reflns_limit_l_min -14
_diffrn_reflns_number 58555
_diffrn_reflns_point_group_measured_fraction_full 0.998
_diffrn_reflns_point_group_measured_fraction_max 0.997
_diffrn_reflns_theta_full 25.242
_diffrn_reflns_theta_max 28.335
_diffrn_reflns_theta_min 2.074
_diffrn_source_current 1.4
_diffrn_source_power 0.07
_diffrn_source_voltage 50.0
_exptl_absorpt_coefficient_mu 5.198
_exptl_absorpt_correction_T_max 0.7457
_exptl_absorpt_correction_T_min 0.6345
_exptl_absorpt_correction_type multi-scan
_exptl_absorpt_process_details
;
SADABS-2016/2 (Bruker,2016/2) was used for absorption correction.
wR2(int) was 0.1477 before and 0.0601 after correction.
The Ratio of minimum to maximum transmission is 0.8509.
The \l/2 correction factor is Not present.
;
_exptl_crystal_colour orange
_exptl_crystal_colour_primary orange
_exptl_crystal_density_diffrn 1.804
_exptl_crystal_description prism
_exptl_crystal_F_000 1246
_exptl_crystal_size_max 0.105
_exptl_crystal_size_mid 0.058
_exptl_crystal_size_min 0.027
_refine_diff_density_max 1.638
_refine_diff_density_min -2.079
_refine_diff_density_rms 0.128
_refine_ls_extinction_method none
_refine_ls_goodness_of_fit_ref 1.080
_refine_ls_hydrogen_treatment constr
_refine_ls_matrix_type full
_refine_ls_number_parameters 322
_refine_ls_number_reflns 5871
_refine_ls_number_restraints 0
_refine_ls_restrained_S_all 1.080
_refine_ls_R_factor_all 0.0328
_refine_ls_R_factor_gt 0.0288
_refine_ls_shift/su_max 0.001
_refine_ls_shift/su_mean 0.000
_refine_ls_structure_factor_coef Fsqd
_refine_ls_weighting_details 'w=1/[\s^2^(Fo^2^)+(0.0180P)^2^+10.8709P] where P=(Fo^2^+2Fc^2^)/3'
_refine_ls_weighting_scheme calc
_refine_ls_wR_factor_gt 0.0641
_refine_ls_wR_factor_ref 0.0659
_reflns_Friedel_coverage 0.000
_reflns_number_gt 5242
_reflns_number_total 5871
_reflns_threshold_expression 'I > 2\s(I)'
_cod_data_source_file d6dt00636a2.cif
_cod_data_source_block mo_v1_22ffj11_0m
_cod_database_code 7721187
_shelx_shelxl_version_number 2018/3
_shelx_space_group_comment
;
The symmetry employed for this shelxl refinement is uniquely defined
by the following loop, which should always be used as a source of
symmetry information in preference to the above space-group names.
They are only intended as comments.
;
_shelx_estimated_absorpt_t_max 0.872
_shelx_estimated_absorpt_t_min 0.611
_olex2_refinement_description
;
1. Fixed Uiso
 At 1.2 times of:
  All C(H) groups
 At 1.5 times of:
  All C(H,H,H) groups, All O(H,H) groups
2. Uiso/Uaniso restraints and constraints
Uanis(O1) = Uanis(O1B)
Uanis(O3) = Uanis(O1A)
Uanis(N1A) = Uanis(C1A)
3. Others
 Fixed Sof: N1A(0.71834) O1A(0.71834) C1A(0.71834) H1A(0.71834) C4A(0.71834)
 H4AA(0.71834) H4AB(0.71834) H4AC(0.71834) C3A(0.71834) H3AA(0.71834)
 H3AB(0.71834) H3AC(0.71834) O1B(0.28166) H1BA(0.28166) H1BB(0.28166)
4.a Free rotating group:
 O1B(H1BA,H1BB)
4.b Aromatic/amide H refined with riding coordinates:
 C10(H10), C15(H15), C4(H4), C14(H14), C21(H21), C13(H13), C18(H18), C16(H16),
 C5(H5), C6(H6), C19(H19), C1A(H1A)
4.c Idealised Me refined as rotating group:
 C23(H23A,H23B,H23C), C4A(H4AA,H4AB,H4AC), C3A(H3AA,H3AB,H3AC)
;
_olex2_submission_special_instructions 'No special instructions were received'

loop_
_space_group_symop_operation_xyz
'x, y, z'
'-x, y+1/2, -z+1/2'
'-x, -y, -z'
'x, -y-1/2, z-1/2'

loop_
_atom_site_label
_atom_site_type_symbol
_atom_site_fract_x
_atom_site_fract_y
_atom_site_fract_z
_atom_site_U_iso_or_equiv
_atom_site_adp_type
_atom_site_occupancy
_atom_site_site_symmetry_order
_atom_site_calc_flag
_atom_site_refinement_flags_posn
_atom_site_refinement_flags_adp
_atom_site_refinement_flags_occupancy
_atom_site_disorder_assembly
_atom_site_disorder_group
Re1 Re 0.20253(2) 0.48346(2) 0.85657(2) 0.01755(5) Uani 1 1 d . . . . .
O4 O 0.3517(3) 0.41439(12) 0.8470(2) 0.0193(5) Uani 1 1 d . . . . .
N2 N 0.3585(3) 0.54320(15) 0.8106(3) 0.0172(6) Uani 1 1 d . . . . .
O1 O 0.0106(3) 0.59325(15) 0.8527(3) 0.0316(7) Uani 1 1 d . . . . .
N1 N 0.1736(3) 0.47359(14) 0.6577(3) 0.0174(6) Uani 1 1 d . . . . .
O2 O 0.2722(3) 0.50161(15) 1.1376(3) 0.0320(7) Uani 1 1 d . . . . .
O3 O -0.0421(4) 0.40092(17) 0.8685(4) 0.0436(7) Uani 1 1 d . . . . .
C12 C 0.2526(4) 0.50934(18) 0.4789(3) 0.0183(7) Uani 1 1 d . . . . .
C11 C 0.2576(4) 0.50923(17) 0.6064(3) 0.0182(7) Uani 1 1 d . . . . .
N3 N 0.4862(3) 0.36912(15) 0.5359(3) 0.0204(6) Uani 1 1 d . . . . .
C9 C 0.3543(4) 0.54721(17) 0.6866(3) 0.0172(7) Uani 1 1 d . . . . .
C2 C 0.2474(4) 0.49338(19) 1.0325(4) 0.0232(8) Uani 1 1 d . . . . .
C10 C 0.3393(4) 0.55075(19) 0.4307(3) 0.0212(8) Uani 1 1 d . . . . .
H10 H 0.332265 0.552481 0.343972 0.025 Uiso 1 1 calc R U . . .
C1 C 0.0832(4) 0.55191(19) 0.8530(3) 0.0227(8) Uani 1 1 d . . . . .
C8 C 0.4314(4) 0.58765(18) 0.5065(3) 0.0185(7) Uani 1 1 d . . . . .
C7 C 0.4415(4) 0.58578(17) 0.6386(3) 0.0183(7) Uani 1 1 d . . . . .
C15 C 0.0881(4) 0.43552(18) 0.5845(3) 0.0196(7) Uani 1 1 d . . . . .
H15 H 0.029940 0.410179 0.619977 0.024 Uiso 1 1 calc R U . . .
C22 C 0.3184(4) 0.35937(17) 0.7966(3) 0.0176(7) Uani 1 1 d . . . . .
C3 C 0.0528(4) 0.43056(19) 0.8688(4) 0.0234(8) Uani 1 1 d . . . . .
C4 C 0.4486(4) 0.57734(18) 0.8879(3) 0.0207(7) Uani 1 1 d . . . . .
H4 H 0.453008 0.574229 0.974055 0.025 Uiso 1 1 calc R U . . .
C14 C 0.0804(4) 0.43125(18) 0.4578(3) 0.0212(8) Uani 1 1 d . . . . .
H14 H 0.019427 0.402692 0.409125 0.025 Uiso 1 1 calc R U . . .
C21 C 0.2360(4) 0.31841(18) 0.8458(3) 0.0208(8) Uani 1 1 d . . . . .
H21 H 0.206086 0.330021 0.917981 0.025 Uiso 1 1 calc R U . . .
C13 C 0.1607(4) 0.46832(18) 0.4036(3) 0.0212(8) Uani 1 1 d . . . . .
H13 H 0.154802 0.466487 0.317083 0.025 Uiso 1 1 calc R U . . .
C17 C 0.3652(4) 0.34028(17) 0.6905(3) 0.0187(7) Uani 1 1 d . . . . .
C20 C 0.1973(4) 0.26162(19) 0.7921(4) 0.0239(8) Uani 1 1 d . . . . .
C18 C 0.3273(4) 0.28209(18) 0.6388(4) 0.0226(8) Uani 1 1 d . . . . .
H18 H 0.360501 0.268900 0.569372 0.027 Uiso 1 1 calc R U . . .
C16 C 0.4455(4) 0.38191(18) 0.6352(3) 0.0194(7) Uani 1 1 d . . . . .
H16 H 0.469749 0.420773 0.673710 0.023 Uiso 1 1 calc R U . . .
C5 C 0.5372(4) 0.61764(19) 0.8469(4) 0.0229(8) Uani 1 1 d . . . . .
H5 H 0.599599 0.641945 0.904590 0.028 Uiso 1 1 calc R U . . .
C6 C 0.5339(4) 0.62214(18) 0.7222(3) 0.0215(8) Uani 1 1 d . . . . .
H6 H 0.593679 0.649577 0.693386 0.026 Uiso 1 1 calc R U . . .
C19 C 0.2427(4) 0.24349(19) 0.6866(4) 0.0255(8) Uani 1 1 d . . . . .
H19 H 0.215366 0.204856 0.648257 0.031 Uiso 1 1 calc R U . . .
C23 C 0.1084(5) 0.2187(2) 0.8458(4) 0.0357(11) Uani 1 1 d . . . . .
H23A H 0.165186 0.187769 0.897675 0.054 Uiso 1 1 calc R U . . .
H23B H 0.044083 0.197939 0.778738 0.054 Uiso 1 1 calc R U . . .
H23C H 0.057833 0.242472 0.896026 0.054 Uiso 1 1 calc R U . . .
N1A N -0.2511(6) 0.2599(3) 0.4580(7) 0.0505(13) Uani 0.7183 1 d . . P A 1
O1A O -0.1929(5) 0.3327(2) 0.3260(5) 0.0436(7) Uani 0.7183 1 d . . P A 1
C1A C -0.2606(8) 0.2870(4) 0.3489(9) 0.0505(13) Uani 0.7183 1 d . . P A 1
H1A H -0.325281 0.270189 0.281258 0.061 Uiso 0.7183 1 calc R U P A 1
C4A C -0.1655(10) 0.2912(5) 0.5495(11) 0.071(3) Uani 0.7183 1 d . . P A 1
H4AA H -0.131108 0.327980 0.515018 0.107 Uiso 0.7183 1 calc R U P A 1
H4AB H -0.088923 0.264421 0.587233 0.107 Uiso 0.7183 1 calc R U P A 1
H4AC H -0.214653 0.303653 0.612476 0.107 Uiso 0.7183 1 calc R U P A 1
C3A C -0.3333(12) 0.2113(6) 0.4754(12) 0.094(4) Uani 0.7183 1 d . . P A 1
H3AA H -0.382244 0.195560 0.394894 0.142 Uiso 0.7183 1 calc R U P A 1
H3AB H -0.399021 0.225596 0.522438 0.142 Uiso 0.7183 1 calc R U P A 1
H3AC H -0.277233 0.178273 0.521137 0.142 Uiso 0.7183 1 calc R U P A 1
O1B O -0.1527(12) 0.3380(5) 0.4557(11) 0.0316(7) Uani 0.2817 1 d G . P B 2
H1BA H -0.204181 0.370290 0.434160 0.047 Uiso 0.2817 1 d G U P B 2
H1BB H -0.134603 0.334317 0.535741 0.047 Uiso 0.2817 1 d G U P B 2

loop_
_atom_site_aniso_label
_atom_site_aniso_U_11
_atom_site_aniso_U_22
_atom_site_aniso_U_33
_atom_site_aniso_U_23
_atom_site_aniso_U_13
_atom_site_aniso_U_12
Re1 0.02052(8) 0.02072(8) 0.01308(7) -0.00150(5) 0.00728(5) -0.00176(6)
O4 0.0194(13) 0.0210(13) 0.0189(12) -0.0034(10) 0.0073(10) -0.0025(10)
N2 0.0190(15) 0.0202(15) 0.0131(14) -0.0015(11) 0.0054(12) -0.0011(12)
O1 0.0316(16) 0.0325(16) 0.0314(16) -0.0053(13) 0.0083(13) 0.0062(13)
N1 0.0217(16) 0.0172(15) 0.0144(14) -0.0023(11) 0.0063(12) -0.0005(12)
O2 0.0420(19) 0.0398(18) 0.0149(13) -0.0018(12) 0.0081(13) 0.0037(14)
O3 0.0330(15) 0.0423(17) 0.061(2) 0.0028(14) 0.0221(14) -0.0038(13)
C12 0.0194(17) 0.0214(18) 0.0144(16) -0.0012(14) 0.0044(13) 0.0019(14)
C11 0.0231(18) 0.0191(17) 0.0138(16) -0.0012(13) 0.0068(13) 0.0002(14)
N3 0.0228(17) 0.0227(16) 0.0173(15) 0.0004(12) 0.0078(12) -0.0015(13)
C9 0.0214(18) 0.0192(17) 0.0114(15) -0.0008(13) 0.0049(13) 0.0024(14)
C2 0.025(2) 0.0242(19) 0.0219(19) 0.0009(15) 0.0093(15) 0.0020(16)
C10 0.028(2) 0.0260(19) 0.0114(15) -0.0009(14) 0.0088(14) 0.0004(16)
C1 0.030(2) 0.026(2) 0.0138(16) -0.0004(14) 0.0075(15) -0.0022(17)
C8 0.0193(18) 0.0213(18) 0.0168(17) 0.0008(14) 0.0081(14) 0.0015(14)
C7 0.0208(18) 0.0197(17) 0.0150(16) -0.0003(13) 0.0052(14) 0.0009(14)
C15 0.0187(18) 0.0223(18) 0.0181(17) -0.0014(14) 0.0046(14) -0.0028(14)
C22 0.0179(17) 0.0183(17) 0.0167(16) -0.0008(13) 0.0037(14) -0.0010(14)
C3 0.023(2) 0.029(2) 0.0202(18) -0.0032(15) 0.0096(15) 0.0009(16)
C4 0.0244(19) 0.0229(18) 0.0153(16) -0.0015(14) 0.0054(14) -0.0024(15)
C14 0.0226(19) 0.0229(19) 0.0178(17) -0.0051(14) 0.0038(14) -0.0007(15)
C21 0.0237(19) 0.0240(19) 0.0153(16) 0.0003(14) 0.0058(14) -0.0017(15)
C13 0.026(2) 0.0243(19) 0.0141(16) -0.0048(14) 0.0052(14) -0.0014(15)
C17 0.0202(18) 0.0190(17) 0.0174(17) -0.0001(14) 0.0052(14) -0.0002(14)
C20 0.024(2) 0.025(2) 0.0222(19) 0.0039(15) 0.0061(16) -0.0022(16)
C18 0.027(2) 0.0219(19) 0.0204(18) -0.0021(15) 0.0077(16) 0.0004(15)
C16 0.0220(19) 0.0201(18) 0.0173(17) 0.0003(14) 0.0066(14) 0.0017(15)
C5 0.025(2) 0.025(2) 0.0182(18) -0.0034(15) 0.0039(15) -0.0043(16)
C6 0.0230(19) 0.0237(19) 0.0190(18) -0.0004(15) 0.0072(15) -0.0038(15)
C19 0.030(2) 0.0210(19) 0.0247(19) 0.0006(15) 0.0054(17) -0.0019(16)
C23 0.046(3) 0.033(2) 0.031(2) -0.0017(19) 0.014(2) -0.018(2)
N1A 0.027(2) 0.057(3) 0.069(4) 0.013(3) 0.015(2) 0.004(2)
O1A 0.0330(15) 0.0423(17) 0.061(2) 0.0028(14) 0.0221(14) -0.0038(13)
C1A 0.027(2) 0.057(3) 0.069(4) 0.013(3) 0.015(2) 0.004(2)
C4A 0.044(5) 0.065(6) 0.115(9) -0.010(6) 0.036(6) -0.003(4)
C3A 0.083(8) 0.098(9) 0.103(9) -0.001(7) 0.022(7) -0.061(7)
O1B 0.0316(16) 0.0325(16) 0.0314(16) -0.0053(13) 0.0083(13) 0.0062(13)

loop_
_atom_type_symbol
_atom_type_description
_atom_type_scat_dispersion_real
_atom_type_scat_dispersion_imag
_atom_type_scat_source
C C 0.0033 0.0016 'International Tables Vol C Tables 4.2.6.8 and 6.1.1.4'
H H 0.0000 0.0000 'International Tables Vol C Tables 4.2.6.8 and 6.1.1.4'
N N 0.0061 0.0033 'International Tables Vol C Tables 4.2.6.8 and 6.1.1.4'
O O 0.0106 0.0060 'International Tables Vol C Tables 4.2.6.8 and 6.1.1.4'
Re Re -1.0185 7.2310 'International Tables Vol C Tables 4.2.6.8 and 6.1.1.4'

loop_
_geom_angle_atom_site_label_1
_geom_angle_atom_site_label_2
_geom_angle_atom_site_label_3
_geom_angle
_geom_angle_site_symmetry_1
_geom_angle_site_symmetry_3
_geom_angle_publ_flag
O4 Re1 N2 81.46(11) . . ?
O4 Re1 N1 79.48(11) . . ?
N1 Re1 N2 76.15(12) . . ?
C2 Re1 O4 96.88(14) . . ?
C2 Re1 N2 98.82(15) . . ?
C2 Re1 N1 174.12(15) . . ?
C2 Re1 C3 90.32(17) . . ?
C1 Re1 O4 172.19(14) . . ?
C1 Re1 N2 91.07(15) . . ?
C1 Re1 N1 96.58(14) . . ?
C1 Re1 C2 86.47(16) . . ?
C1 Re1 C3 87.86(18) . . ?
C3 Re1 O4 99.14(14) . . ?
C3 Re1 N2 170.72(14) . . ?
C3 Re1 N1 94.81(14) . . ?
C22 O4 Re1 122.2(2) . . ?
C9 N2 Re1 114.2(2) . . ?
C4 N2 Re1 127.1(2) . . ?
C4 N2 C9 118.5(3) . . ?
C11 N1 Re1 114.5(2) . . ?
C15 N1 Re1 127.1(3) . . ?
C15 N1 C11 118.3(3) . . ?
C11 C12 C10 119.3(3) . . ?
C11 C12 C13 117.8(3) . . ?
C13 C12 C10 123.0(3) . . ?
N1 C11 C12 122.5(3) . . ?
N1 C11 C9 117.9(3) . . ?
C12 C11 C9 119.6(3) . . ?
C16 N3 C8 118.0(3) . 3_666 ?
N2 C9 C11 117.0(3) . . ?
N2 C9 C7 122.6(3) . . ?
C7 C9 C11 120.3(3) . . ?
O2 C2 Re1 177.3(4) . . ?
C12 C10 H10 119.2 . . ?
C8 C10 C12 121.5(3) . . ?
C8 C10 H10 119.2 . . ?
O1 C1 Re1 179.0(3) . . ?
N3 C8 C7 116.5(3) 3_666 . ?
C10 C8 N3 123.9(3) . 3_666 ?
C10 C8 C7 119.6(3) . . ?
C9 C7 C8 119.6(3) . . ?
C9 C7 C6 117.6(3) . . ?
C6 C7 C8 122.8(3) . . ?
N1 C15 H15 118.6 . . ?
N1 C15 C14 122.7(4) . . ?
C14 C15 H15 118.6 . . ?
O4 C22 C21 121.2(3) . . ?
O4 C22 C17 120.6(3) . . ?
C21 C22 C17 118.2(3) . . ?
O3 C3 Re1 175.1(4) . . ?
N2 C4 H4 118.9 . . ?
N2 C4 C5 122.2(3) . . ?
C5 C4 H4 118.9 . . ?
C15 C14 H14 120.1 . . ?
C13 C14 C15 119.9(4) . . ?
C13 C14 H14 120.1 . . ?
C22 C21 H21 119.1 . . ?
C20 C21 C22 121.8(3) . . ?
C20 C21 H21 119.1 . . ?
C12 C13 H13 120.6 . . ?
C14 C13 C12 118.8(3) . . ?
C14 C13 H13 120.6 . . ?
C22 C17 C16 119.6(3) . . ?
C18 C17 C22 119.3(3) . . ?
C18 C17 C16 121.1(3) . . ?
C21 C20 C19 119.6(4) . . ?
C21 C20 C23 120.9(4) . . ?
C19 C20 C23 119.5(4) . . ?
C17 C18 H18 119.3 . . ?
C19 C18 C17 121.5(4) . . ?
C19 C18 H18 119.3 . . ?
N3 C16 C17 123.2(4) . . ?
N3 C16 H16 118.4 . . ?
C17 C16 H16 118.4 . . ?
C4 C5 H5 120.1 . . ?
C6 C5 C4 119.8(4) . . ?
C6 C5 H5 120.1 . . ?
C7 C6 H6 120.4 . . ?
C5 C6 C7 119.2(4) . . ?
C5 C6 H6 120.4 . . ?
C20 C19 H19 120.2 . . ?
C18 C19 C20 119.7(4) . . ?
C18 C19 H19 120.2 . . ?
C20 C23 H23A 109.5 . . ?
C20 C23 H23B 109.5 . . ?
C20 C23 H23C 109.5 . . ?
H23A C23 H23B 109.5 . . ?
H23A C23 H23C 109.5 . . ?
H23B C23 H23C 109.5 . . ?
C1A N1A C4A 111.5(8) . . ?
C1A N1A C3A 122.7(9) . . ?
C4A N1A C3A 125.2(9) . . ?
N1A C1A H1A 116.6 . . ?
O1A C1A N1A 126.7(9) . . ?
O1A C1A H1A 116.6 . . ?
N1A C4A H4AA 109.5 . . ?
N1A C4A H4AB 109.5 . . ?
N1A C4A H4AC 109.5 . . ?
H4AA C4A H4AB 109.5 . . ?
H4AA C4A H4AC 109.5 . . ?
H4AB C4A H4AC 109.5 . . ?
N1A C3A H3AA 109.5 . . ?
N1A C3A H3AB 109.5 . . ?
N1A C3A H3AC 109.5 . . ?
H3AA C3A H3AB 109.5 . . ?
H3AA C3A H3AC 109.5 . . ?
H3AB C3A H3AC 109.5 . . ?
H1BA O1B H1BB 109.3 . . ?

loop_
_geom_bond_atom_site_label_1
_geom_bond_atom_site_label_2
_geom_bond_distance
_geom_bond_site_symmetry_2
_geom_bond_publ_flag
Re1 O4 2.138(3) . ?
Re1 N2 2.181(3) . ?
Re1 N1 2.172(3) . ?
Re1 C2 1.915(4) . ?
Re1 C1 1.902(4) . ?
Re1 C3 1.922(4) . ?
O4 C22 1.326(4) . ?
N2 C9 1.370(4) . ?
N2 C4 1.326(5) . ?
O1 C1 1.155(5) . ?
N1 C11 1.360(5) . ?
N1 C15 1.330(5) . ?
O2 C2 1.152(5) . ?
O3 C3 1.150(5) . ?
C12 C11 1.405(5) . ?
C12 C10 1.435(5) . ?
C12 C13 1.413(5) . ?
C11 C9 1.425(5) . ?
N3 C8 1.399(5) 3_666 ?
N3 C16 1.289(5) . ?
C9 C7 1.400(5) . ?
C10 H10 0.9500 . ?
C10 C8 1.363(5) . ?
C8 C7 1.448(5) . ?
C7 C6 1.400(5) . ?
C15 H15 0.9500 . ?
C15 C14 1.393(5) . ?
C22 C21 1.405(5) . ?
C22 C17 1.424(5) . ?
C4 H4 0.9500 . ?
C4 C5 1.394(5) . ?
C14 H14 0.9500 . ?
C14 C13 1.370(5) . ?
C21 H21 0.9500 . ?
C21 C20 1.383(6) . ?
C13 H13 0.9500 . ?
C17 C18 1.401(5) . ?
C17 C16 1.436(5) . ?
C20 C19 1.405(6) . ?
C20 C23 1.502(6) . ?
C18 H18 0.9500 . ?
C18 C19 1.380(6) . ?
C16 H16 0.9500 . ?
C5 H5 0.9500 . ?
C5 C6 1.380(5) . ?
C6 H6 0.9500 . ?
C19 H19 0.9500 . ?
C23 H23A 0.9800 . ?
C23 H23B 0.9800 . ?
C23 H23C 0.9800 . ?
N1A C1A 1.329(10) . ?
N1A C4A 1.358(12) . ?
N1A C3A 1.377(11) . ?
O1A C1A 1.259(9) . ?
C1A H1A 0.9500 . ?
C4A H4AA 0.9800 . ?
C4A H4AB 0.9800 . ?
C4A H4AC 0.9800 . ?
C3A H3AA 0.9800 . ?
C3A H3AB 0.9800 . ?
C3A H3AC 0.9800 . ?
O1B H1BA 0.8699 . ?
O1B H1BB 0.8703 . ?

loop_
_geom_torsion_atom_site_label_1
_geom_torsion_atom_site_label_2
_geom_torsion_atom_site_label_3
_geom_torsion_atom_site_label_4
_geom_torsion
_geom_torsion_site_symmetry_1
_geom_torsion_site_symmetry_2
_geom_torsion_site_symmetry_3
_geom_torsion_site_symmetry_4
_geom_torsion_publ_flag
Re1 O4 C22 C21 -62.2(4) . . . . ?
Re1 O4 C22 C17 117.6(3) . . . . ?
Re1 N2 C9 C11 -4.4(4) . . . . ?
Re1 N2 C9 C7 176.6(3) . . . . ?
Re1 N2 C4 C5 -174.9(3) . . . . ?
Re1 N1 C11 C12 -179.4(3) . . . . ?
Re1 N1 C11 C9 1.1(4) . . . . ?
Re1 N1 C15 C14 -177.9(3) . . . . ?
O4 C22 C21 C20 178.1(4) . . . . ?
O4 C22 C17 C18 -179.5(4) . . . . ?
O4 C22 C17 C16 -2.1(6) . . . . ?
N2 C9 C7 C8 180.0(3) . . . . ?
N2 C9 C7 C6 -1.2(6) . . . . ?
N2 C4 C5 C6 -1.0(6) . . . . ?
N1 C11 C9 N2 2.3(5) . . . . ?
N1 C11 C9 C7 -178.7(3) . . . . ?
N1 C15 C14 C13 -1.6(6) . . . . ?
C12 C11 C9 N2 -177.3(3) . . . . ?
C12 C11 C9 C7 1.8(6) . . . . ?
C12 C10 C8 N3 -176.9(4) . . . 3_666 ?
C12 C10 C8 C7 -0.7(6) . . . . ?
C11 N1 C15 C14 -0.7(6) . . . . ?
C11 C12 C10 C8 3.5(6) . . . . ?
C11 C12 C13 C14 0.8(6) . . . . ?
C11 C9 C7 C8 1.0(5) . . . . ?
C11 C9 C7 C6 179.8(4) . . . . ?
N3 C8 C7 C9 174.9(3) 3_666 . . . ?
N3 C8 C7 C6 -3.8(6) 3_666 . . . ?
C9 N2 C4 C5 1.1(6) . . . . ?
C9 C7 C6 C5 1.3(6) . . . . ?
C10 C12 C11 N1 176.5(3) . . . . ?
C10 C12 C11 C9 -4.0(6) . . . . ?
C10 C12 C13 C14 -178.9(4) . . . . ?
C10 C8 C7 C9 -1.5(6) . . . . ?
C10 C8 C7 C6 179.8(4) . . . . ?
C8 N3 C16 C17 -177.4(4) 3_666 . . . ?
C8 C7 C6 C5 180.0(4) . . . . ?
C15 N1 C11 C12 3.1(6) . . . . ?
C15 N1 C11 C9 -176.4(3) . . . . ?
C15 C14 C13 C12 1.4(6) . . . . ?
C22 C21 C20 C19 1.0(6) . . . . ?
C22 C21 C20 C23 -179.6(4) . . . . ?
C22 C17 C18 C19 1.7(6) . . . . ?
C22 C17 C16 N3 -176.7(4) . . . . ?
C4 N2 C9 C11 179.1(3) . . . . ?
C4 N2 C9 C7 0.1(6) . . . . ?
C4 C5 C6 C7 -0.2(6) . . . . ?
C21 C22 C17 C18 0.4(6) . . . . ?
C21 C22 C17 C16 177.7(3) . . . . ?
C21 C20 C19 C18 1.0(6) . . . . ?
C13 C12 C11 N1 -3.1(6) . . . . ?
C13 C12 C11 C9 176.4(3) . . . . ?
C13 C12 C10 C8 -176.9(4) . . . . ?
C17 C22 C21 C20 -1.7(6) . . . . ?
C17 C18 C19 C20 -2.4(6) . . . . ?
C18 C17 C16 N3 0.6(6) . . . . ?
C16 C17 C18 C19 -175.6(4) . . . . ?
C23 C20 C19 C18 -178.3(4) . . . . ?
C4A N1A C1A O1A 5.8(12) . . . . ?
C3A N1A C1A O1A 177.5(10) . . . . ?
